data_1525783
loop_
_publ_author_name
'Lim, K.C.'
'Skelton, B.W.'
'White, A.H.'

_publ_section_title
;
 Crystal structures of the 'maximally' hydrated scandium halides, ScX3 .
 n(H2 O) (X = Cl, Br, I)
;
_journal_name_full 'Australian Journal of Chemistry'
_journal_page_first 875
_journal_page_last 878
_journal_volume 53
_journal_year 2000
_chemical_formula_sum 'H16 I3 O8 Sc'
_chemical_name_systematic '(Sc (H2 O)7) I3 (H2 O)'
_space_group_IT_number 14
_symmetry_space_group_name_Hall '-P 2ybc'
_symmetry_space_group_name_H-M 'P 1 21/c 1'
_cell_angle_alpha 90
_cell_angle_beta 113.45
_cell_angle_gamma 90
_cell_formula_units_Z 4
_cell_length_a 13.584
_cell_length_b 8.216
_cell_length_c 14.172
_cell_volume 1451.047
_citation_journal_id_ASTM AJCHAS
_cod_data_source_file Lim_AJCHAS_2000_110.cif
_cod_data_source_block H16I3O8Sc1
_cod_original_formula_sum 'H16 I3 O8 Sc1'
_cod_database_code 1525783

loop_
_symmetry_equiv_pos_as_xyz
x,y,z
-x,y+1/2,-z+1/2
-x,-y,-z
x,-y-1/2,z-1/2

loop_
_atom_site_label
_atom_site_type_symbol
_atom_site_fract_x
_atom_site_fract_y
_atom_site_fract_z
_atom_site_occupancy
_atom_site_U_iso_or_equiv
O2 O-2 0.2658 0.1594 -0.0917 1 0.0
O8 O-2 0.5738 0.7888 0.1569 1 0.0
H5 H+1 0.459 0.926 0.089 1 0.0
H2 H+1 0.209 0.969 0.165 1 0.0
H8 H+1 0.357 0.654 0.016 1 0.0
O5 O-2 0.1018 0.7781 -0.0389 1 0.0
O6 O-2 0.1063 0.0992 -0.0356 1 0.0
H1 H+1 0.326 0.931 0.194 1 0.0
O7 O-2 0.1987 0.8595 0.8254 1 0.0
O1 O-2 0.2597 0.9485 0.1344 1 0.0
O4 O-2 0.3176 0.7016 0.0105 1 0.0
H6 H+1 0.439 0.08 0.065 1 0.0
I3 I-1 0.18661 0.43593 0.1125 1 0.0
H9 H+1 0.045 0.784 -0.098 1 0.0
H7 H+1 0.31 0.633 0.04 1 0.0
O3 O-2 0.4088 0.9871 0.0458 1 0.0
H12 H+1 0.047 0.085 -0.08 1 0.0
H15 H+1 0.503 0.803 0.227 1 0.0
H16 H+1 0.553 0.703 0.15 1 0.0
H14 H+1 0.199 0.92 -0.227 1 0.0
H13 H+1 0.175 0.775 0.803 1 0.0
H3 H+1 0.3 0.171 0.884 1 0.0
H10 H+1 0.107 0.706 0.005 1 0.0
I2 I-1 0.09583 0.02915 0.26183 1 0.0
I1 I-1 0.4718 0.86091 0.36074 1 0.0
Sc1 Sc+3 0.23869 0.93934 -0.02244 1 0.0
H4 H+1 0.215 0.208 0.872 1 0.0
H11 H+1 0.115 0.201 -0.008 1 0.0
